data_2200500
loop_
_publ_author_name
'Sridhar, B.'
'Srinivasan, N.'
'Rajaram, R. K.'

_publ_section_title
;
 Bis(<small>L</small>-threoninium) sulfate monohydrate
;
_journal_issue 7
_journal_name_full 'Acta Crystallographica Section E'
_journal_page_first o581
_journal_page_last o583
_journal_paper_doi 10.1107/S1600536801008960
_journal_volume 57
_journal_year 2001
_chemical_formula_iupac '2C4 H10 N O3 1+, S O4 2-, H2 O'
_chemical_formula_moiety '2C4 H10 N O3 1+, S O4 2-, H2 O'
_chemical_formula_sum 'C8 H22 N2 O11 S'
_chemical_formula_weight 354.34
_chemical_name_common 'Bis(L-threoninium)sulfate monohydrate'
_chemical_name_systematic
;
Bis(L-threoninium) sulfate monohydrate
;
_space_group_IT_number 5
_symmetry_cell_setting monoclinic
_symmetry_space_group_name_Hall 'C 2y'
_symmetry_space_group_name_H-M 'C 1 2 1'
_audit_creation_method SHELXL-97
_cell_angle_alpha 90.00
_cell_angle_beta 116.122(9)
_cell_angle_gamma 90.00
_cell_formula_units_Z 4
_cell_length_a 23.096(4)
_cell_length_b 6.281(9)
_cell_length_c 11.6480(10)
_cell_measurement_reflns_used 25
_cell_measurement_temperature 293(2)
_cell_measurement_theta_max 14.35
_cell_measurement_theta_min 10.752
_cell_volume 1517(2)
_computing_cell_refinement 'CAD-4 Software'
_computing_data_collection 'CAD-4 Software (Enraf-Nonius, 1989)'
_computing_data_reduction 'CAD-4 Software'
_computing_molecular_graphics 'PLATON (Spek, 1999)'
_computing_publication_material SHELXL97
_computing_structure_refinement 'SHELXL97 (Sheldrick, 1997)'
_computing_structure_solution 'SHELXS97 (Sheldrick, 1997)'
_diffrn_ambient_temperature 293(2)
_diffrn_measured_fraction_theta_full 1.000
_diffrn_measured_fraction_theta_max 1.000
_diffrn_measurement_device_type 'Enraf-Nonius sealed tube'
_diffrn_measurement_method \w-2\q
_diffrn_radiation_monochromator graphite
_diffrn_radiation_source 'fine-focus sealed tube'
_diffrn_radiation_type MoK\a
_diffrn_radiation_wavelength .71073
_diffrn_reflns_av_R_equivalents .0179
_diffrn_reflns_av_sigmaI/netI .0132
_diffrn_reflns_limit_h_max 27
_diffrn_reflns_limit_h_min -1
_diffrn_reflns_limit_k_max 7
_diffrn_reflns_limit_k_min -1
_diffrn_reflns_limit_l_max 12
_diffrn_reflns_limit_l_min -13
_diffrn_reflns_number 1872
_diffrn_reflns_theta_full 24.97
_diffrn_reflns_theta_max 24.97
_diffrn_reflns_theta_min 1.95
_diffrn_standards_decay_% none
_diffrn_standards_interval_count 3
_diffrn_standards_interval_time 60
_diffrn_standards_number 25
_exptl_absorpt_coefficient_mu .273
_exptl_absorpt_correction_T_max .914
_exptl_absorpt_correction_T_min .869
_exptl_absorpt_correction_type '\y scan'
_exptl_absorpt_process_details '(North et al., 1968)'
_exptl_crystal_colour colorless
_exptl_crystal_density_diffrn 1.551
_exptl_crystal_density_meas 1.54
_exptl_crystal_density_method 'floatation in carbon tetrachloride and xylene'
_exptl_crystal_description needles
_exptl_crystal_F_000 752
_exptl_crystal_size_max .5
_exptl_crystal_size_mid .45
_exptl_crystal_size_min .33
_refine_diff_density_max .262
_refine_diff_density_min -.317
_refine_ls_abs_structure_details '(Flack, 1983)'
_refine_ls_abs_structure_Flack -.07(10)
_refine_ls_extinction_coef .026(2)
_refine_ls_extinction_method SHELXL97
_refine_ls_goodness_of_fit_ref .983
_refine_ls_hydrogen_treatment mixed
_refine_ls_matrix_type full
_refine_ls_number_parameters 213
_refine_ls_number_reflns 1732
_refine_ls_number_restraints 1
_refine_ls_restrained_S_all .983
_refine_ls_R_factor_all .0336
_refine_ls_R_factor_gt .0322
_refine_ls_shift/su_max <0.001
_refine_ls_shift/su_mean .000
_refine_ls_structure_factor_coef Fsqd
_refine_ls_weighting_details 'calc w = 1/[\s^2^(Fo^2^)+(0.0764P)^2^+1.0496P] where P = (Fo^2^+2Fc^2^)/3'
_refine_ls_weighting_scheme calc
_refine_ls_wR_factor_ref .0936
_reflns_number_gt 1675
_reflns_number_total 1732
_reflns_threshold_expression I>2\s(I)
_cod_data_source_file ob6047.cif
_cod_data_source_block I
_cod_original_sg_symbol_H-M 'C 2'
_cod_database_code 2200500
_cod_database_fobs_code 2200500

loop_
_symmetry_equiv_pos_as_xyz
'x, y, z'
'-x, y, -z'
'x+1/2, y+1/2, z'
'-x+1/2, y+1/2, -z'

loop_
_atom_site_label
_atom_site_fract_x
_atom_site_fract_y
_atom_site_fract_z
_atom_site_U_iso_or_equiv
_atom_site_adp_type
_atom_site_calc_flag
_atom_site_refinement_flags
_atom_site_occupancy
_atom_site_disorder_assembly
_atom_site_disorder_group
_atom_site_type_symbol
S1 .12376(3) .18012(12) .15518(6) .0233(2) Uani d . 1 . . S
O1 .10142(10) .0461(4) .0385(2) .0393(6) Uani d . 1 . . O
O2 .07958(10) .1482(4) .21372(19) .0335(5) Uani d . 1 . . O
O3 .12167(11) .4041(4) .1165(2) .0406(6) Uani d . 1 . . O
O4 .18916(10) .1178(5) .2433(2) .0394(6) Uani d . 1 . . O
O1A .23195(10) .0417(5) .9916(2) .0380(6) Uani d . 1 . . O
O1B .13354(9) .1455(4) .85151(19) .0335(5) Uani d . 1 . . O
H1B .1222 .0820 .8997 .050 Uiso calc R 1 . . H
C11 .19592(13) .1223(5) .8917(2) .0251(6) Uani d . 1 . . C
C12 .21886(11) .2074(5) .7972(2) .0231(6) Uani d . 1 . . C
H12 .2024 .3527 .7739 .028 Uiso calc R 1 . . H
N11 .29024(10) .2174(4) .8618(2) .0250(6) Uani d . 1 . . N
H11A .3046 .2679 .8077 .038 Uiso calc R 1 . . H
H11B .3061 .0874 .8870 .038 Uiso calc R 1 . . H
H11C .3029 .3027 .9295 .038 Uiso calc R 1 . . H
C13 .19350(13) .0731(6) .6746(3) .0282(7) Uani d . 1 . . C
H13 .1471 .0999 .6276 .034 Uiso calc R 1 . . H
C14 .22416(16) .1343(7) .5879(3) .0428(9) Uani d . 1 . . C
H14A .2072 .0455 .5132 .064 Uiso calc R 1 . . H
H14B .2700 .1153 .6328 .064 Uiso calc R 1 . . H
H14C .2147 .2806 .5629 .064 Uiso calc R 1 . . H
O1C .20185(9) -.1482(4) .7063(2) .0339(5) Uani d . 1 . . O
H1C .2380 -.1857 .7178 .051 Uiso calc R 1 . . H
O2A .12088(9) .6655(5) .87761(17) .0368(6) Uani d . 1 . . O
O2B .09874(9) .6397(5) .67159(17) .0354(6) Uani d . 1 . . O
H2B .1312 .7129 .6926 .053 Uiso calc R 1 . . H
C21 .08573(12) .6159(5) .7699(2) .0250(6) Uani d . 1 . . C
C22 .02032(13) .5186(5) .7319(2) .0237(6) Uani d . 1 . . C
H22 .0174 .3858 .6855 .028 Uiso calc R 1 . . H
N21 .01341(11) .4693(5) .8498(2) .0265(6) Uani d . 1 . . N
H21A -.0252 .4121 .8289 .040 Uiso calc R 1 . . H
H21B .0173 .5885 .8939 .040 Uiso calc R 1 . . H
H21C .0439 .3776 .8975 .040 Uiso calc R 1 . . H
C23 -.03193(12) .6721(6) .6437(2) .0290(6) Uani d . 1 . . C
H23 -.0309 .6685 .5606 .035 Uiso calc R 1 . . H
O2C -.01522(11) .8823(4) .6921(2) .0398(6) Uani d . 1 . . O
H2C -.0383 .9195 .7255 .060 Uiso calc R 1 . . H
C24 -.09955(14) .6109(9) .6208(3) .0492(10) Uani d . 1 . . C
H24A -.1297 .7127 .5645 .074 Uiso calc R 1 . . H
H24B -.1022 .6090 .7008 .074 Uiso calc R 1 . . H
H24C -.1096 .4721 .5825 .074 Uiso calc R 1 . . H
OW1 .0000 .7880(6) .0000 .0318(7) Uani d S 1 . . O
HW1 .0343(19) .847(11) .019(4) .067(15) Uiso d . 1 . . H
OW2 .0000 .1407(8) .5000 .106(3) Uani d S 1 . . O
HW2 -.012(4) .053(13) .543(6) .13(3) Uiso d . 1 . . H

loop_
_atom_site_aniso_label
_atom_site_aniso_U_11
_atom_site_aniso_U_22
_atom_site_aniso_U_33
_atom_site_aniso_U_12
_atom_site_aniso_U_13
_atom_site_aniso_U_23
S1 .0237(3) .0195(4) .0307(3) .0005(3) .0156(3) .0009(3)
O1 .0383(11) .0466(17) .0423(12) -.0143(12) .0262(10) -.0136(12)
O2 .0383(10) .0290(14) .0444(10) .0009(11) .0284(9) .0024(11)
O3 .0420(12) .0239(13) .0589(14) -.0011(10) .0250(11) .0106(12)
O4 .0319(10) .0403(15) .0422(11) .0073(11) .0128(9) .0029(12)
O1A .0312(10) .0454(16) .0347(11) -.0037(11) .0119(9) .0138(11)
O1B .0271(9) .0359(15) .0430(10) .0045(10) .0205(8) .0105(11)
C11 .0266(12) .0192(15) .0298(13) -.0007(12) .0126(11) .0002(12)
C12 .0201(11) .0210(15) .0272(12) .0005(12) .0094(10) .0027(13)
N11 .0223(10) .0245(15) .0259(10) -.0039(10) .0084(9) -.0044(10)
C13 .0208(12) .0336(18) .0273(13) -.0001(13) .0081(10) .0012(14)
C14 .0505(17) .052(3) .0280(13) -.0107(19) .0192(13) -.0017(17)
O1C .0270(10) .0276(13) .0495(12) -.0050(10) .0189(10) -.0086(11)
O2A .0308(10) .0447(16) .0258(9) -.0122(12) .0041(8) .0016(12)
O2B .0318(10) .0467(17) .0317(9) -.0134(11) .0177(8) -.0043(11)
C21 .0248(12) .0206(14) .0282(13) .0023(12) .0104(10) .0012(12)
C22 .0251(13) .0240(15) .0231(12) -.0025(12) .0117(10) -.0042(12)
N21 .0279(12) .0255(14) .0257(11) -.0008(11) .0115(9) .0042(10)
C23 .0251(12) .0384(18) .0228(12) -.0009(15) .0101(10) .0040(15)
O2C .0450(13) .0289(13) .0573(14) .0063(12) .0333(12) .0070(12)
C24 .0230(13) .070(3) .0469(16) -.0018(18) .0087(12) .019(2)
OW1 .0289(15) .0262(17) .0417(17) .000 .0169(14) .000
OW2 .240(8) .030(3) .087(3) .000 .106(5) .000

loop_
_atom_type_symbol
_atom_type_description
_atom_type_scat_dispersion_real
_atom_type_scat_dispersion_imag
_atom_type_scat_source
C C .0033 .0016 'International Tables Vol C Tables 4.2.6.8 and 6.1.1.4'
H H .0000 .0000 'International Tables Vol C Tables 4.2.6.8 and 6.1.1.4'
O O .0106 .0060 'International Tables Vol C Tables 4.2.6.8 and 6.1.1.4'
N N .0061 .0033 'International Tables Vol C Tables 4.2.6.8 and 6.1.1.4'
S S .1246 .1234 'International Tables Vol C Tables 4.2.6.8 and 6.1.1.4'

loop_
_geom_angle_atom_site_label_1
_geom_angle_atom_site_label_2
_geom_angle_atom_site_label_3
_geom_angle_site_symmetry_3
_geom_angle
O4 S1 O2 . 110.68(13)
O4 S1 O3 . 110.88(16)
O2 S1 O3 . 109.68(14)
O4 S1 O1 . 109.09(15)
O2 S1 O1 . 108.37(13)
O3 S1 O1 . 108.07(17)
C11 O1B H1B . 109.5
O1A C11 O1B . 125.1(3)
O1A C11 C12 . 122.5(2)
O1B C11 C12 . 112.4(2)
N11 C12 C11 . 108.2(2)
N11 C12 C13 . 112.3(2)
C11 C12 C13 . 111.7(3)
N11 C12 H12 . 108.2
C11 C12 H12 . 108.2
C13 C12 H12 . 108.2
C12 N11 H11A . 109.5
C12 N11 H11B . 109.5
H11A N11 H11B . 109.5
C12 N11 H11C . 109.5
H11A N11 H11C . 109.5
H11B N11 H11C . 109.5
O1C C13 C14 . 111.7(3)
O1C C13 C12 . 109.9(2)
C14 C13 C12 . 112.4(3)
O1C C13 H13 . 107.5
C14 C13 H13 . 107.5
C12 C13 H13 . 107.5
C13 C14 H14A . 109.5
C13 C14 H14B . 109.5
H14A C14 H14B . 109.5
C13 C14 H14C . 109.5
H14A C14 H14C . 109.5
H14B C14 H14C . 109.5
C13 O1C H1C . 109.5
C21 O2B H2B . 109.5
O2A C21 O2B . 125.0(3)
O2A C21 C22 . 122.9(2)
O2B C21 C22 . 112.0(2)
N21 C22 C21 . 108.4(2)
N21 C22 C23 . 112.2(2)
C21 C22 C23 . 109.5(3)
N21 C22 H22 . 108.9
C21 C22 H22 . 108.9
C23 C22 H22 . 108.9
C22 N21 H21A . 109.5
C22 N21 H21B . 109.5
H21A N21 H21B . 109.5
C22 N21 H21C . 109.5
H21A N21 H21C . 109.5
H21B N21 H21C . 109.5
O2C C23 C24 . 112.7(3)
O2C C23 C22 . 108.8(2)
C24 C23 C22 . 113.9(3)
O2C C23 H23 . 107.0
C24 C23 H23 . 107.0
C22 C23 H23 . 107.0
C23 O2C H2C . 109.5
C23 C24 H24A . 109.5
C23 C24 H24B . 109.5
H24A C24 H24B . 109.5
C23 C24 H24C . 109.5
H24A C24 H24C . 109.5
H24B C24 H24C . 109.5
HW1 OW1 HW1 2_555 125.5(9)
HW2 OW2 HW2 2_556 101.0(10)

loop_
_geom_bond_atom_site_label_1
_geom_bond_atom_site_label_2
_geom_bond_site_symmetry_2
_geom_bond_distance
_geom_bond_publ_flag
S1 O4 . 1.457(2) ?
S1 O2 . 1.4692(19) ?
S1 O3 . 1.471(3) ?
S1 O1 . 1.485(2) ?
O1A C11 . 1.204(4) ?
O1B C11 . 1.312(3) ?
O1B H1B . .8200 ?
C11 C12 . 1.515(4) ?
C12 N11 . 1.482(3) ?
C12 C13 . 1.535(4) ?
C12 H12 . .9800 ?
N11 H11A . .8900 ?
N11 H11B . .8900 ?
N11 H11C . .8900 ?
C13 O1C . 1.429(5) ?
C13 C14 . 1.516(4) ?
C13 H13 . .9800 ?
C14 H14A . .9600 ?
C14 H14B . .9600 ?
C14 H14C . .9600 ?
O1C H1C . .8200 ?
O2A C21 . 1.197(3) ?
O2B C21 . 1.314(3) ?
O2B H2B . .8200 ?
C21 C22 . 1.504(4) ?
C22 N21 . 1.484(3) ?
C22 C23 . 1.533(4) ?
C22 H22 . .9800 ?
N21 H21A . .8900 ?
N21 H21B . .8900 ?
N21 H21C . .8900 ?
C23 O2C . 1.420(5) ?
C23 C24 . 1.514(4) ?
C23 H23 . .9800 ?
O2C H2C . .8200 ?
C24 H24A . .9600 ?
C24 H24B . .9600 ?
C24 H24C . .9600 ?
OW1 HW1 . .81(5) ?
OW2 HW2 . .86(7) ?

loop_
_geom_hbond_atom_site_label_D
_geom_hbond_atom_site_label_H
_geom_hbond_atom_site_label_A
_geom_hbond_site_symmetry_A
_geom_hbond_distance_DH
_geom_hbond_distance_HA
_geom_hbond_distance_DA
_geom_hbond_angle_DHA
O1B H1B O1 1_556 .82 1.89 2.666(3) 157.0
N11 H11A O4 4_556 .89 2.30 2.927(5) 127.6
N11 H11B O3 4_546 .89 2.04 2.761(4) 137.0
N11 H11C O1A 4_557 .89 2.10 2.846(4) 141.3
N11 H11C O2A 4_547 .89 2.33 2.837(3) 116.5
N11 H11C O1 4_556 .89 2.58 3.052(4) 114.3
O1C H1C O4 4_546 .82 1.97 2.746(3) 157.2
O2B H2B O1C 1_565 .82 1.79 2.600(3) 167.3
N21 H21A O2 2_556 .89 2.01 2.797(4) 147.6
N21 H21A O3 2_556 .89 2.57 3.337(3) 144.3
N21 H21B OW1 1_556 .89 1.92 2.764(4) 157.3
N21 H21C O3 1_556 .89 2.39 3.038(3) 129.5
N21 H21C O1 1_556 .89 2.62 3.477(5) 161.4
O2C H2C O2 2_566 .82 2.02 2.764(3) 151.1
OW1 HW1 O1 1_565 .81(5) 1.93(5) 2.719(3) 165(6)
OW2 HW2 O2C 1_545 .86(7) 2.07(7) 2.908(4) 162(7)

loop_
_geom_torsion_atom_site_label_1
_geom_torsion_atom_site_label_2
_geom_torsion_atom_site_label_3
_geom_torsion_atom_site_label_4
_geom_torsion
_geom_torsion_publ_flag
O1A C11 C12 N11 -12.6(4) yes
O1B C11 C12 N11 167.9(3) ?
O1A C11 C12 C13 111.5(3) ?
O1B C11 C12 C13 -68.0(3) ?
N11 C12 C13 O1C 75.8(3) yes
C11 C12 C13 O1C -46.0(3) ?
N11 C12 C13 C14 -49.2(4) yes
C11 C12 C13 C14 -171.0(3) ?
O2A C21 C22 N21 -8.3(4) yes
O2B C21 C22 N21 172.1(3) ?
O2A C21 C22 C23 114.4(3) ?
O2B C21 C22 C23 -65.2(3) ?
N21 C22 C23 O2C 78.6(3) yes
C21 C22 C23 O2C -41.9(3) ?
N21 C22 C23 C24 -48.1(4) yes
C21 C22 C23 C24 -168.5(3) ?

loop_
_cod_related_entry_id
_cod_related_entry_database
_cod_related_entry_code
1 ChemSpider 30654623
